data_4315462
loop_
_publ_author_name
'Fabrice Riblet'
'Ghenadie Novitchi'
'Rosario Scopelliti'
'Lothar Helm'
'Aurelian Gulea'
'Andr\'e E. Merbach'

_publ_contact_author_address
;Ecole polytechnique f\'ed\'erale de Lausanne
Institut des sciences et ing\'enierie chimiques
EPFL SB ISIC LCIB
BCH 3108 (B\^at. BCH)
CH-1015 Lausanne
Switzerland
;
_publ_contact_author_email lothar.helm@epfl.ch
_publ_contact_author_fax '+41 21 693 98 55'
_publ_contact_author_name 'Lothar Helm'
_publ_contact_author_phone '+41 21 693 98 75'
_publ_section_title
;
 Isomerization Mechanisms of Stereolabile tris- and bis-Bidentate
 Octahedral Cobalt(II) Complexes: X-ray Structure and Variable Temperature
 and Pressure NMR Kinetic Investigations
;
_journal_name_full 'Inorganic Chemistry'
_journal_page_first 4194
_journal_page_last 4211
_journal_paper_doi 10.1021/ic902494j
_journal_volume 49
_journal_year 2010
_chemical_formula_moiety 'C28 H22 Co F6 N2 O4 S2'
_chemical_formula_sum 'C28 H22 Co F6 N2 O4 S2'
_chemical_formula_weight 687.53
_chemical_name_systematic
; 
 ? 
;
_space_group_IT_number 15
_symmetry_cell_setting monoclinic
_symmetry_space_group_name_Hall '-C 2yc'
_symmetry_space_group_name_H-M 'C 1 2/c 1'
_atom_sites_solution_hydrogens geom
_atom_sites_solution_primary direct
_atom_sites_solution_secondary difmap
_audit_creation_method SHELXL-97
_cell_angle_alpha 90.00
_cell_angle_beta 94.12(3)
_cell_angle_gamma 90.00
_cell_formula_units_Z 4
_cell_length_a 9.3586(19)
_cell_length_b 17.725(4)
_cell_length_c 17.852(4)
_cell_measurement_reflns_used 18
_cell_measurement_temperature 100(2)
_cell_measurement_theta_max 17.798
_cell_measurement_theta_min 4.782
_cell_volume 2953.7(11)
_computing_cell_refinement 'Dirax/lsq (Duisenberg & Schreurs, 1989-2000)'
_computing_data_collection 'Collect (Bruker AXS BV, 1997-2004)'
_computing_data_reduction 'EvalCCD (Duisenberg & Schreurs, 1990-2000)'
_computing_molecular_graphics 'Bruker SHELXTL'
_computing_publication_material 'Bruker SHELXTL'
_computing_structure_refinement 'SHELXL-97 (Sheldrick, 1997)'
_computing_structure_solution 'SHELXS-97 (Sheldrick, 1990)'
_diffrn_ambient_temperature 100(2)
_diffrn_measured_fraction_theta_full 0.982
_diffrn_measured_fraction_theta_max 0.982
_diffrn_measurement_device_type 'Bruker APEX II CCD'
_diffrn_measurement_method 'phi and omega scans'
_diffrn_radiation_monochromator graphite
_diffrn_radiation_source 'fine-focus sealed tube'
_diffrn_radiation_type MoK\a
_diffrn_radiation_wavelength 0.71073
_diffrn_reflns_av_R_equivalents 0.1293
_diffrn_reflns_av_sigmaI/netI 0.1394
_diffrn_reflns_limit_h_max 11
_diffrn_reflns_limit_h_min -11
_diffrn_reflns_limit_k_max 15
_diffrn_reflns_limit_k_min -20
_diffrn_reflns_limit_l_max 19
_diffrn_reflns_limit_l_min -21
_diffrn_reflns_number 9970
_diffrn_reflns_theta_full 24.99
_diffrn_reflns_theta_max 24.99
_diffrn_reflns_theta_min 3.24
_exptl_absorpt_coefficient_mu 0.797
_exptl_absorpt_correction_T_max 0.902
_exptl_absorpt_correction_T_min 0.648
_exptl_absorpt_correction_type multi-scan
_exptl_absorpt_process_details 'SADABS v2.10, G.M.Sheldrick, 2003'
_exptl_crystal_colour orange
_exptl_crystal_density_diffrn 1.546
_exptl_crystal_density_method 'not measured'
_exptl_crystal_description prismatic
_exptl_crystal_F_000 1396
_exptl_crystal_size_max 0.23
_exptl_crystal_size_mid 0.14
_exptl_crystal_size_min 0.13
_refine_diff_density_max 0.527
_refine_diff_density_min -0.516
_refine_diff_density_rms 0.109
_refine_ls_extinction_method none
_refine_ls_goodness_of_fit_ref 1.094
_refine_ls_hydrogen_treatment riding
_refine_ls_matrix_type full
_refine_ls_number_parameters 204
_refine_ls_number_reflns 2547
_refine_ls_number_restraints 4
_refine_ls_restrained_S_all 1.093
_refine_ls_R_factor_all 0.1600
_refine_ls_R_factor_gt 0.0756
_refine_ls_shift/su_max 0.000
_refine_ls_shift/su_mean 0.000
_refine_ls_structure_factor_coef Fsqd
_refine_ls_weighting_details 'calc w=1/[\s^2^(Fo^2^)+(0.0258P)^2^+14.4680P] where P=(Fo^2^+2Fc^2^)/3'
_refine_ls_weighting_scheme calc
_refine_ls_wR_factor_gt 0.1097
_refine_ls_wR_factor_ref 0.1358
_reflns_number_gt 1479
_reflns_number_total 2547
_reflns_threshold_expression >2sigma(I)
_cod_data_source_file ic902494j_si_001_1.cif
_cod_data_source_block md2
_cod_depositor_comments
;
The following automatic conversions were performed:

'_symmetry_cell_setting' value 'Monoclinic' changed to 'monoclinic'
according to the built-in table from CIF Core dictionary named
'cif_core.dic' version 2.4.1 from 2010-06-29.

Automatic conversion script
Id: cif_fix_values 1646 2011-03-28 12:23:43Z adriana 
;
_cod_original_cell_volume 2953.7(10)
_cod_original_sg_symbol_H-M 'C 2/c'
_cod_database_code 4315462

loop_
_symmetry_equiv_pos_as_xyz
'x, y, z'
'-x, y, -z+1/2'
'x+1/2, y+1/2, z'
'-x+1/2, y+1/2, -z+1/2'
'-x, -y, -z'
'x, -y, z-1/2'
'-x+1/2, -y+1/2, -z'
'x+1/2, -y+1/2, z-1/2'

loop_
_atom_site_label
_atom_site_type_symbol
_atom_site_fract_x
_atom_site_fract_y
_atom_site_fract_z
_atom_site_U_iso_or_equiv
_atom_site_adp_type
_atom_site_occupancy
_atom_site_symmetry_multiplicity
_atom_site_calc_flag
_atom_site_refinement_flags
_atom_site_disorder_assembly
_atom_site_disorder_group
Co1 Co 0.0000 0.26566(7) 0.2500 0.0211(3) Uani 1 2 d S . .
S1A S -0.3633(4) 0.31078(13) 0.04786(17) 0.0279(8) Uani 0.843(6) 1 d PD A 1
C6A C -0.4915(12) 0.1896(8) 0.0729(7) 0.035(3) Uani 0.843(6) 1 d PD A 1
H6A H -0.5175 0.1431 0.0946 0.042 Uiso 0.843(6) 1 calc PR A 1
S1B S -0.5259(18) 0.1776(12) 0.0795(12) 0.0279(8) Uani 0.157(6) 1 d PD A 2
C6B C -0.364(10) 0.288(3) 0.052(4) 0.035(3) Uani 0.157(6) 1 d PD A 2
H6B H -0.2868 0.3227 0.0527 0.042 Uiso 0.157(6) 1 calc PR A 2
F1 F -0.1118(4) 0.0168(2) 0.3079(2) 0.0564(12) Uani 1 1 d . . .
F2 F -0.3405(5) 0.0281(2) 0.2943(2) 0.0637(14) Uani 1 1 d . . .
F3 F -0.2255(4) 0.0740(2) 0.39097(19) 0.0452(11) Uani 1 1 d . . .
O1 O -0.1761(4) 0.2677(2) 0.1752(2) 0.0234(10) Uani 1 1 d . . .
O2 O -0.0975(4) 0.1778(2) 0.3065(2) 0.0254(10) Uani 1 1 d . . .
C1 C -0.2739(6) 0.2184(3) 0.1662(3) 0.0215(14) Uani 1 1 d . A .
C2 C -0.2883(6) 0.1538(3) 0.2115(3) 0.0266(15) Uani 1 1 d . . .
H2 H -0.3623 0.1187 0.1976 0.032 Uiso 1 1 calc R . .
C3 C -0.1988(6) 0.1391(3) 0.2758(3) 0.0222(14) Uani 1 1 d . . .
C4 C -0.2199(7) 0.0643(4) 0.3166(4) 0.0338(17) Uani 1 1 d . . .
C5 C -0.3801(6) 0.2316(4) 0.1023(3) 0.0208(13) Uani 1 1 d D . .
C7 C -0.5672(7) 0.2195(4) 0.0074(4) 0.0376(18) Uani 1 1 d . . .
H7 H -0.6484 0.1973 -0.0189 0.045 Uiso 1 1 calc R A 1
C8 C -0.5029(7) 0.2855(4) -0.0111(3) 0.0360(18) Uani 1 1 d . A .
H8 H -0.5346 0.3146 -0.0538 0.043 Uiso 1 1 calc R B 1
N1 N 0.0991(5) 0.3495(3) 0.1830(3) 0.0229(12) Uani 1 1 d . . .
C9 C 0.0227(6) 0.4033(3) 0.1451(3) 0.0261(15) Uani 1 1 d . . .
H9 H -0.0785 0.4031 0.1471 0.031 Uiso 1 1 calc R . .
C10 C 0.0834(7) 0.4587(4) 0.1036(3) 0.0301(16) Uani 1 1 d . . .
H10 H 0.0245 0.4958 0.0785 0.036 Uiso 1 1 calc R . .
C11 C 0.2320(7) 0.4604(4) 0.0984(3) 0.0308(16) Uani 1 1 d . . .
C12 C 0.3111(7) 0.4043(4) 0.1366(3) 0.0325(17) Uani 1 1 d . . .
H12 H 0.4122 0.4029 0.1346 0.039 Uiso 1 1 calc R . .
C13 C 0.2432(6) 0.3507(4) 0.1775(3) 0.0282(16) Uani 1 1 d . . .
H13 H 0.2999 0.3128 0.2030 0.034 Uiso 1 1 calc R . .
C14 C 0.3029(7) 0.5221(4) 0.0560(4) 0.0426(19) Uani 1 1 d . . .
H14A H 0.3404 0.5607 0.0914 0.064 Uiso 1 1 calc R . .
H14B H 0.2326 0.5449 0.0195 0.064 Uiso 1 1 calc R . .
H14C H 0.3818 0.5007 0.0297 0.064 Uiso 1 1 calc R . .

loop_
_atom_site_aniso_label
_atom_site_aniso_U_11
_atom_site_aniso_U_22
_atom_site_aniso_U_33
_atom_site_aniso_U_23
_atom_site_aniso_U_13
_atom_site_aniso_U_12
Co1 0.0191(7) 0.0200(7) 0.0236(6) 0.000 -0.0035(5) 0.000
S1A 0.0260(12) 0.0299(17) 0.0268(12) 0.0064(11) -0.0045(8) 0.0041(15)
C6A 0.037(7) 0.032(7) 0.037(6) 0.001(5) 0.009(5) -0.018(5)
S1B 0.0260(12) 0.0299(17) 0.0268(12) 0.0064(11) -0.0045(8) 0.0041(15)
C6B 0.037(7) 0.032(7) 0.037(6) 0.001(5) 0.009(5) -0.018(5)
F1 0.067(3) 0.029(2) 0.077(3) 0.020(2) 0.027(2) 0.017(2)
F2 0.068(3) 0.055(3) 0.064(3) 0.027(2) -0.024(2) -0.039(3)
F3 0.066(3) 0.042(3) 0.027(2) 0.0100(19) 0.005(2) -0.004(2)
O1 0.019(2) 0.024(2) 0.026(2) 0.009(2) -0.0087(17) -0.004(2)
O2 0.026(2) 0.024(3) 0.024(2) 0.002(2) -0.0049(19) -0.006(2)
C1 0.016(3) 0.025(4) 0.023(3) -0.010(3) 0.002(3) 0.001(3)
C2 0.023(3) 0.027(4) 0.029(3) -0.001(3) -0.003(3) -0.008(3)
C3 0.025(4) 0.015(4) 0.026(3) -0.003(3) 0.002(3) 0.001(3)
C4 0.035(4) 0.032(4) 0.034(4) 0.004(3) -0.003(3) -0.006(4)
C5 0.017(3) 0.023(3) 0.023(3) -0.004(3) -0.001(2) -0.005(3)
C7 0.027(4) 0.046(5) 0.038(4) -0.012(4) -0.012(3) 0.005(4)
C8 0.041(4) 0.045(5) 0.019(3) -0.003(3) -0.014(3) 0.024(4)
N1 0.021(3) 0.021(3) 0.027(3) -0.002(2) 0.000(2) -0.002(2)
C9 0.028(4) 0.018(4) 0.033(4) -0.001(3) 0.007(3) 0.006(3)
C10 0.032(4) 0.025(4) 0.033(4) 0.003(3) 0.000(3) 0.004(3)
C11 0.041(4) 0.021(4) 0.031(4) -0.003(3) 0.010(3) -0.009(3)
C12 0.024(4) 0.040(5) 0.034(4) -0.008(4) 0.006(3) -0.007(3)
C13 0.021(3) 0.034(4) 0.029(3) -0.001(3) -0.002(3) 0.005(3)
C14 0.041(4) 0.047(5) 0.041(4) -0.002(4) 0.009(3) -0.009(4)

loop_
_atom_type_symbol
_atom_type_description
_atom_type_scat_dispersion_real
_atom_type_scat_dispersion_imag
_atom_type_scat_source
C C 0.0033 0.0016 'International Tables Vol C Tables 4.2.6.8 and 6.1.1.4'
H H 0.0000 0.0000 'International Tables Vol C Tables 4.2.6.8 and 6.1.1.4'
N N 0.0061 0.0033 'International Tables Vol C Tables 4.2.6.8 and 6.1.1.4'
O O 0.0106 0.0060 'International Tables Vol C Tables 4.2.6.8 and 6.1.1.4'
F F 0.0171 0.0103 'International Tables Vol C Tables 4.2.6.8 and 6.1.1.4'
S S 0.1246 0.1234 'International Tables Vol C Tables 4.2.6.8 and 6.1.1.4'
Co Co 0.3494 0.9721 'International Tables Vol C Tables 4.2.6.8 and 6.1.1.4'

loop_
_geom_angle_atom_site_label_1
_geom_angle_atom_site_label_2
_geom_angle_atom_site_label_3
_geom_angle
_geom_angle_site_symmetry_1
_geom_angle_site_symmetry_3
_geom_angle_publ_flag
O1 Co1 O1 178.0(2) 2 . ?
O1 Co1 O2 93.28(16) 2 . ?
O1 Co1 O2 88.21(15) . . ?
O1 Co1 O2 88.21(15) 2 2 ?
O1 Co1 O2 93.28(16) . 2 ?
O2 Co1 O2 84.2(2) . 2 ?
O1 Co1 N1 89.51(17) 2 . ?
O1 Co1 N1 89.11(17) . . ?
O2 Co1 N1 174.81(17) . . ?
O2 Co1 N1 91.47(16) 2 . ?
O1 Co1 N1 89.11(17) 2 2 ?
O1 Co1 N1 89.51(17) . 2 ?
O2 Co1 N1 91.47(16) . 2 ?
O2 Co1 N1 174.81(17) 2 2 ?
N1 Co1 N1 93.0(3) . 2 ?
C8 S1A C5 92.2(3) . . ?
C5 C6A C7 115.9(10) . . ?
C5 C6A H6A 122.0 . . ?
C7 C6A H6A 122.0 . . ?
C7 S1B C5 94.5(10) . . ?
C5 C6B C8 108(5) . . ?
C5 C6B H6B 125.9 . . ?
C8 C6B H6B 125.9 . . ?
C1 O1 Co1 127.7(4) . . ?
C3 O2 Co1 122.2(4) . . ?
O1 C1 C2 125.7(5) . . ?
O1 C1 C5 115.4(5) . . ?
C2 C1 C5 118.9(5) . . ?
C3 C2 C1 123.0(6) . . ?
C3 C2 H2 118.5 . . ?
C1 C2 H2 118.5 . . ?
O2 C3 C2 130.0(6) . . ?
O2 C3 C4 112.5(5) . . ?
C2 C3 C4 117.5(5) . . ?
F1 C4 F2 107.1(6) . . ?
F1 C4 F3 106.2(5) . . ?
F2 C4 F3 105.4(5) . . ?
F1 C4 C3 111.4(5) . . ?
F2 C4 C3 114.2(5) . . ?
F3 C4 C3 112.0(6) . . ?
C6A C5 C6B 105(4) . . ?
C6A C5 C1 131.9(7) . . ?
C6B C5 C1 122(4) . . ?
C6B C5 S1B 112(4) . . ?
C1 C5 S1B 125.6(8) . . ?
C6A C5 S1A 109.1(7) . . ?
C1 C5 S1A 118.8(4) . . ?
S1B C5 S1A 115.5(8) . . ?
C8 C7 C6A 108.3(7) . . ?
C8 C7 S1B 122.4(9) . . ?
C8 C7 H7 125.8 . . ?
C6A C7 H7 125.8 . . ?
S1B C7 H7 111.4 . . ?
C7 C8 C6B 101.3(15) . . ?
C7 C8 S1A 114.4(5) . . ?
C7 C8 H8 122.8 . . ?
C6B C8 H8 135.6 . . ?
S1A C8 H8 122.8 . . ?
C9 N1 C13 116.6(5) . . ?
C9 N1 Co1 122.2(4) . . ?
C13 N1 Co1 121.2(4) . . ?
N1 C9 C10 123.4(6) . . ?
N1 C9 H9 118.3 . . ?
C10 C9 H9 118.3 . . ?
C9 C10 C11 120.1(6) . . ?
C9 C10 H10 119.9 . . ?
C11 C10 H10 119.9 . . ?
C12 C11 C10 116.7(6) . . ?
C12 C11 C14 121.7(6) . . ?
C10 C11 C14 121.6(6) . . ?
C13 C12 C11 120.2(6) . . ?
C13 C12 H12 119.9 . . ?
C11 C12 H12 119.9 . . ?
N1 C13 C12 123.0(6) . . ?
N1 C13 H13 118.5 . . ?
C12 C13 H13 118.5 . . ?
C11 C14 H14A 109.5 . . ?
C11 C14 H14B 109.5 . . ?
H14A C14 H14B 109.5 . . ?
C11 C14 H14C 109.5 . . ?
H14A C14 H14C 109.5 . . ?
H14B C14 H14C 109.5 . . ?

loop_
_geom_bond_atom_site_label_1
_geom_bond_atom_site_label_2
_geom_bond_distance
_geom_bond_site_symmetry_2
_geom_bond_publ_flag
Co1 O1 2.045(4) 2 ?
Co1 O1 2.045(4) . ?
Co1 O2 2.099(4) . ?
Co1 O2 2.099(4) 2 ?
Co1 N1 2.159(5) . ?
Co1 N1 2.159(5) 2 ?
S1A C8 1.678(7) . ?
S1A C5 1.721(6) . ?
C6A C5 1.356(13) . ?
C6A C7 1.424(14) . ?
C6A H6A 0.9500 . ?
S1B C7 1.51(2) . ?
S1B C5 1.693(17) . ?
C6B C5 1.36(3) . ?
C6B C8 1.66(8) . ?
C6B H6B 0.9500 . ?
F1 C4 1.333(7) . ?
F2 C4 1.334(7) . ?
F3 C4 1.344(7) . ?
O1 C1 1.266(6) . ?
O2 C3 1.263(6) . ?
C1 C2 1.415(8) . ?
C1 C5 1.477(7) . ?
C2 C3 1.395(7) . ?
C2 H2 0.9500 . ?
C3 C4 1.533(8) . ?
C7 C8 1.367(9) . ?
C7 H7 0.9500 . ?
C8 H8 0.9500 . ?
N1 C9 1.344(7) . ?
N1 C13 1.360(7) . ?
C9 C10 1.377(8) . ?
C9 H9 0.9500 . ?
C10 C11 1.401(8) . ?
C10 H10 0.9500 . ?
C11 C12 1.389(9) . ?
C11 C14 1.510(8) . ?
C12 C13 1.381(8) . ?
C12 H12 0.9500 . ?
C13 H13 0.9500 . ?
C14 H14A 0.9800 . ?
C14 H14B 0.9800 . ?
C14 H14C 0.9800 . ?

loop_
_geom_torsion_atom_site_label_1
_geom_torsion_atom_site_label_2
_geom_torsion_atom_site_label_3
_geom_torsion_atom_site_label_4
_geom_torsion
_geom_torsion_site_symmetry_1
_geom_torsion_site_symmetry_2
_geom_torsion_site_symmetry_3
_geom_torsion_site_symmetry_4
_geom_torsion_publ_flag
O2 Co1 O1 C1 -14.3(4) . . . . ?
O2 Co1 O1 C1 69.8(4) 2 . . . ?
N1 Co1 O1 C1 161.2(4) . . . . ?
N1 Co1 O1 C1 -105.8(4) 2 . . . ?
O1 Co1 O2 C3 -162.7(4) 2 . . . ?
O1 Co1 O2 C3 18.6(4) . . . . ?
O2 Co1 O2 C3 -74.9(4) 2 . . . ?
N1 Co1 O2 C3 108.1(4) 2 . . . ?
Co1 O1 C1 C2 6.2(8) . . . . ?
Co1 O1 C1 C5 -173.9(3) . . . . ?
O1 C1 C2 C3 4.1(9) . . . . ?
C5 C1 C2 C3 -175.8(5) . . . . ?
Co1 O2 C3 C2 -16.9(8) . . . . ?
Co1 O2 C3 C4 161.6(4) . . . . ?
C1 C2 C3 O2 2.5(10) . . . . ?
C1 C2 C3 C4 -175.9(5) . . . . ?
O2 C3 C4 F1 -69.7(7) . . . . ?
C2 C3 C4 F1 109.0(6) . . . . ?
O2 C3 C4 F2 168.8(5) . . . . ?
C2 C3 C4 F2 -12.5(8) . . . . ?
O2 C3 C4 F3 49.2(7) . . . . ?
C2 C3 C4 F3 -132.2(6) . . . . ?
C7 C6A C5 C6B -7(4) . . . . ?
C7 C6A C5 C1 -176.7(6) . . . . ?
C7 C6A C5 S1B 136(8) . . . . ?
C7 C6A C5 S1A -0.8(11) . . . . ?
C8 C6B C5 C6A 9(5) . . . . ?
C8 C6B C5 C1 -180(2) . . . . ?
C8 C6B C5 S1B 4(6) . . . . ?
O1 C1 C5 C6A 175.0(8) . . . . ?
C2 C1 C5 C6A -5.1(11) . . . . ?
O1 C1 C5 C6B 7(4) . . . . ?
C2 C1 C5 C6B -173(4) . . . . ?
O1 C1 C5 S1B -176.9(10) . . . . ?
C2 C1 C5 S1B 3.0(12) . . . . ?
O1 C1 C5 S1A -0.6(7) . . . . ?
C2 C1 C5 S1A 179.4(4) . . . . ?
C7 S1B C5 C6A -36(7) . . . . ?
C7 S1B C5 C6B 2(4) . . . . ?
C7 S1B C5 C1 -174.0(6) . . . . ?
C7 S1B C5 S1A 9.6(13) . . . . ?
C8 S1A C5 C6A 0.0(7) . . . . ?
C8 S1A C5 C1 176.5(5) . . . . ?
C8 S1A C5 S1B -6.7(9) . . . . ?
C5 C6A C7 C8 1.4(12) . . . . ?
C5 C6A C7 S1B -154(6) . . . . ?
C5 S1B C7 C8 -9.6(14) . . . . ?
C5 S1B C7 C6A 19(4) . . . . ?
C6A C7 C8 C6B 4(3) . . . . ?
S1B C7 C8 C6B 12(3) . . . . ?
C6A C7 C8 S1A -1.4(8) . . . . ?
S1B C7 C8 S1A 6.4(12) . . . . ?
C5 C6B C8 C7 -9(5) . . . . ?
C5 C6B C8 S1A 150(15) . . . . ?
C5 S1A C8 C7 0.8(5) . . . . ?
C5 S1A C8 C6B -22(11) . . . . ?
O1 Co1 N1 C9 -145.2(4) 2 . . . ?
O1 Co1 N1 C9 33.3(4) . . . . ?
O2 Co1 N1 C9 126.6(4) 2 . . . ?
N1 Co1 N1 C9 -56.1(4) 2 . . . ?
O1 Co1 N1 C13 34.4(4) 2 . . . ?
O1 Co1 N1 C13 -147.1(4) . . . . ?
O2 Co1 N1 C13 -53.8(4) 2 . . . ?
N1 Co1 N1 C13 123.4(5) 2 . . . ?
C13 N1 C9 C10 -1.4(8) . . . . ?
Co1 N1 C9 C10 178.2(4) . . . . ?
N1 C9 C10 C11 1.0(9) . . . . ?
C9 C10 C11 C12 0.0(9) . . . . ?
C9 C10 C11 C14 -177.5(5) . . . . ?
C10 C11 C12 C13 -0.3(9) . . . . ?
C14 C11 C12 C13 177.1(6) . . . . ?
C9 N1 C13 C12 1.1(9) . . . . ?
Co1 N1 C13 C12 -178.5(4) . . . . ?
C11 C12 C13 N1 -0.2(9) . . . . ?
